data_4332659
loop_
_publ_author_name
'Glaser, Thorsten'
'Theil, Hubert'
'Liratzis, Ioannis'
'Weyherm\"uller, Thomas'
'Bill, Eckhard'

_publ_section_title
;
 Ferromagnetic Coupling by Orthogonal Magnetic Orbitals in a
 Heterodinuclear CuIIVIVO Complex and in a Homodinuclear CuIICuIIComplex
;
_journal_issue 13
_journal_name_full 'Inorganic Chemistry'
_journal_page_first 4889
_journal_page_last 4891
_journal_paper_doi 10.1021/ic0606328
_journal_volume 45
_journal_year 2006
_chemical_formula_sum 'C21 H20 Cl6 Cu4 N14 O'
_chemical_formula_weight 951.37
_chemical_name_systematic
; 
 ? 
;
_space_group_IT_number 14
_symmetry_cell_setting monoclinic
_symmetry_space_group_name_Hall '-P 2ybc'
_symmetry_space_group_name_H-M 'P 1 21/c 1'
_atom_sites_solution_hydrogens geom
_atom_sites_solution_primary direct
_atom_sites_solution_secondary difmap
_audit_creation_method SHELXL-97
_cell_angle_alpha 90.00
_cell_angle_beta 96.124(6)
_cell_angle_gamma 90.00
_cell_formula_units_Z 4
_cell_length_a 6.9771(4)
_cell_length_b 21.6972(14)
_cell_length_c 20.3740(12)
_cell_measurement_temperature 100(2)
_cell_volume 3066.7(3)
_computing_cell_refinement 'Nonius Collect Software'
_computing_data_collection 'Nonius Collect Software'
_computing_data_reduction 'Nonius Collect Software'
_computing_structure_refinement 'SHELXL-97 (Sheldrick, 1997)'
_computing_structure_solution 'SHELXS-97 (Sheldrick, 1990)'
_diffrn_ambient_temperature 100(2)
_diffrn_measured_fraction_theta_full 0.984
_diffrn_measured_fraction_theta_max 0.984
_diffrn_measurement_device_type 'Nonius Kappa-CCD'
_diffrn_measurement_method '1579 images at 0.5 deg. stepwise rotation in omega and phi, 30 sec./frame'
_diffrn_radiation_monochromator graphite
_diffrn_radiation_source 'rotating anode, 50 kV, 80 mA'
_diffrn_radiation_type MoK\a
_diffrn_radiation_wavelength 0.71073
_diffrn_reflns_av_R_equivalents 0.0642
_diffrn_reflns_av_sigmaI/netI 0.0405
_diffrn_reflns_limit_h_max 8
_diffrn_reflns_limit_h_min -8
_diffrn_reflns_limit_k_max 27
_diffrn_reflns_limit_k_min -27
_diffrn_reflns_limit_l_max 25
_diffrn_reflns_limit_l_min -25
_diffrn_reflns_number 39722
_diffrn_reflns_theta_full 26.37
_diffrn_reflns_theta_max 26.37
_diffrn_reflns_theta_min 2.94
_exptl_absorpt_coefficient_mu 3.306
_exptl_absorpt_correction_T_max 0.9096
_exptl_absorpt_correction_T_min 0.6402
_exptl_absorpt_correction_type gaussian
_exptl_crystal_colour green
_exptl_crystal_density_diffrn 2.061
_exptl_crystal_density_method 'not measured'
_exptl_crystal_description 'transparent rod, six faces'
_exptl_crystal_F_000 1880
_exptl_crystal_size_max 0.28
_exptl_crystal_size_mid 0.04
_exptl_crystal_size_min 0.03
_refine_diff_density_max 1.970
_refine_diff_density_min -0.807
_refine_diff_density_rms 0.189
_refine_ls_extinction_method none
_refine_ls_goodness_of_fit_ref 1.232
_refine_ls_hydrogen_treatment mixed
_refine_ls_matrix_type full
_refine_ls_number_parameters 419
_refine_ls_number_reflns 6175
_refine_ls_number_restraints 0
_refine_ls_restrained_S_all 1.232
_refine_ls_R_factor_all 0.0805
_refine_ls_R_factor_gt 0.0703
_refine_ls_shift/su_max 0.001
_refine_ls_shift/su_mean 0.000
_refine_ls_structure_factor_coef Fsqd
_refine_ls_weighting_details 'calc w=1/[\s^2^(Fo^2^)+(0.0237P)^2^+55.8862P] where P=(Fo^2^+2Fc^2^)/3'
_refine_ls_weighting_scheme calc
_refine_ls_wR_factor_gt 0.1513
_refine_ls_wR_factor_ref 0.1553
_reflns_number_gt 5466
_reflns_number_total 6175
_reflns_threshold_expression >2sigma(I)
_cod_data_source_file ic0606328sup1.cif
_cod_data_source_block 2
_cod_depositor_comments
;
The following automatic conversions were performed:

'_symmetry_cell_setting' value 'Monoclinic' changed to 'monoclinic'
according to /home/saulius/struct/CIF-dictionaries/cif_core.dic
dictionary named 'cif_core.dic' version 2.4.2 from
2011-04-26.

'_exptl_absorpt_correction_type' value 'Gaussian'
changed to 'gaussian' according to
/home/saulius/struct/CIF-dictionaries/cif_core.dic dictionary named
'cif_core.dic' version 2.4.2 from 2011-04-26.

Automatic conversion script
Id: cif_fix_values 1891 2012-01-12 08:04:46Z andrius 
;
_cod_original_sg_symbol_H-M P2(1)/c
_cod_database_code 4332659

loop_
_symmetry_equiv_pos_as_xyz
'x, y, z'
'-x, y+1/2, -z+1/2'
'-x, -y, -z'
'x, -y-1/2, z-1/2'

loop_
_atom_site_label
_atom_site_type_symbol
_atom_site_fract_x
_atom_site_fract_y
_atom_site_fract_z
_atom_site_U_iso_or_equiv
_atom_site_adp_type
_atom_site_occupancy
_atom_site_symmetry_multiplicity
_atom_site_calc_flag
_atom_site_refinement_flags
Cu1 Cu 0.06577(14) 0.33073(4) 0.67607(5) 0.0116(2) Uani 1 1 d .
Cu2 Cu 0.18118(14) 0.13496(4) 0.53065(5) 0.0123(2) Uani 1 1 d .
Cl1 Cl -0.0286(3) 0.34448(9) 0.77622(9) 0.0178(4) Uani 1 1 d .
Cl2 Cl 0.0590(3) 0.43371(8) 0.65013(9) 0.0149(4) Uani 1 1 d .
Cl3 Cl 0.2355(3) 0.05528(9) 0.46775(10) 0.0172(4) Uani 1 1 d .
N1 N 0.1122(9) 0.0930(3) 0.6125(3) 0.0129(13) Uani 1 1 d .
C2 C 0.0909(12) 0.0319(4) 0.6238(4) 0.0159(16) Uani 1 1 d .
H2 H 0.1082 0.0033 0.5896 0.019 Uiso 1 1 calc R
C3 C 0.0445(12) 0.0102(4) 0.6843(4) 0.0183(17) Uani 1 1 d .
H3 H 0.0297 -0.0326 0.6924 0.022 Uiso 1 1 calc R
C4 C 0.0212(12) 0.0535(4) 0.7317(4) 0.0207(18) Uani 1 1 d .
H4 H -0.0112 0.0397 0.7733 0.025 Uiso 1 1 calc R
N5 N 0.0414(10) 0.1145(3) 0.7228(3) 0.0160(14) Uani 1 1 d .
C6 C 0.0831(11) 0.1305(3) 0.6637(4) 0.0126(15) Uani 1 1 d .
C7 C 0.1067(13) 0.1987(3) 0.6491(4) 0.0150(17) Uani 1 1 d .
N8 N 0.1602(10) 0.2068(3) 0.5880(3) 0.0149(14) Uani 1 1 d .
C9 C 0.1762(11) 0.2631(3) 0.5611(4) 0.0095(14) Uani 1 1 d .
C10 C 0.2294(11) 0.2599(3) 0.4920(4) 0.0114(15) Uani 1 1 d .
N11 N 0.2532(10) 0.3126(3) 0.4607(3) 0.0162(14) Uani 1 1 d .
C12 C 0.2934(12) 0.3069(4) 0.3979(4) 0.0187(17) Uani 1 1 d .
H12 H 0.3166 0.3430 0.3735 0.022 Uiso 1 1 calc R
C13 C 0.3020(12) 0.2501(4) 0.3679(4) 0.0168(16) Uani 1 1 d .
H13 H 0.3250 0.2472 0.3229 0.020 Uiso 1 1 calc R
C14 C 0.2769(12) 0.1979(4) 0.4040(4) 0.0162(16) Uani 1 1 d .
H14 H 0.2855 0.1585 0.3842 0.019 Uiso 1 1 calc R
N15 N 0.2404(10) 0.2024(3) 0.4668(3) 0.0166(14) Uani 1 1 d .
N16 N 0.0609(10) 0.2406(3) 0.6892(3) 0.0141(14) Uani 1 1 d .
H16 H 0.0231 0.2277 0.7267 0.017 Uiso 1 1 calc R
N17 N 0.1486(10) 0.3164(3) 0.5889(3) 0.0140(14) Uani 1 1 d .
H17 H 0.1698 0.3494 0.5657 0.017 Uiso 1 1 calc R
O20 O -0.1565(9) 0.1496(3) 0.4941(3) 0.0188(12) Uani 1 1 d .
H20 H -0.198(14) 0.135(5) 0.530(5) 0.024 Uiso 1 1 d .
C21 C -0.2384(14) 0.1338(5) 0.4276(4) 0.027(2) Uani 1 1 d .
H21A H -0.1350 0.1215 0.4014 0.041 Uiso 1 1 calc R
H21B H -0.3062 0.1696 0.4072 0.041 Uiso 1 1 calc R
H21C H -0.3294 0.0996 0.4296 0.041 Uiso 1 1 calc R
Cu3 Cu -0.41344(14) 0.20850(4) 0.65450(5) 0.0114(2) Uani 1 1 d .
Cu4 Cu -0.31513(14) 0.44153(4) 0.59181(5) 0.0136(2) Uani 1 1 d .
Cl31 Cl -0.4058(3) 0.11703(8) 0.60272(9) 0.0162(4) Uani 1 1 d .
Cl32 Cl -0.4620(3) 0.16397(9) 0.75167(9) 0.0179(4) Uani 1 1 d .
Cl33 Cl -0.2983(3) 0.53883(9) 0.56288(11) 0.0200(4) Uani 1 1 d .
N31 N -0.2521(10) 0.4016(3) 0.5062(3) 0.0175(15) Uani 1 1 d .
C32 C -0.2016(12) 0.4284(4) 0.4511(4) 0.0203(18) Uani 1 1 d .
H32 H -0.1848 0.4718 0.4498 0.024 Uiso 1 1 calc R
C33 C -0.1742(12) 0.3932(4) 0.3964(4) 0.0211(18) Uani 1 1 d .
H33 H -0.1386 0.4116 0.3572 0.025 Uiso 1 1 calc R
C34 C -0.2003(12) 0.3299(4) 0.4008(4) 0.0177(17) Uani 1 1 d .
H34 H -0.1865 0.3053 0.3630 0.021 Uiso 1 1 calc R
N35 N -0.2441(10) 0.3020(3) 0.4561(3) 0.0158(14) Uani 1 1 d .
C36 C -0.2718(11) 0.3396(3) 0.5052(4) 0.0117(15) Uani 1 1 d .
C37 C -0.3303(11) 0.3107(3) 0.5676(4) 0.0118(15) Uani 1 1 d .
N38 N -0.3689(10) 0.3551(3) 0.6118(3) 0.0155(14) Uani 1 1 d .
C39 C -0.4272(12) 0.3422(4) 0.6714(4) 0.0142(16) Uani 1 1 d .
C30 C -0.4619(11) 0.4000(4) 0.7102(4) 0.0146(16) Uani 1 1 d .
N41 N -0.5323(10) 0.3934(3) 0.7677(3) 0.0138(13) Uani 1 1 d .
C42 C -0.5679(12) 0.4465(4) 0.7984(4) 0.0175(17) Uani 1 1 d .
H42 H -0.6142 0.4449 0.8406 0.021 Uiso 1 1 calc R
C43 C -0.5389(12) 0.5037(4) 0.7704(4) 0.0187(17) Uani 1 1 d .
H43 H -0.5679 0.5408 0.7920 0.022 Uiso 1 1 calc R
C44 C -0.4662(12) 0.5047(4) 0.7099(4) 0.0167(17) Uani 1 1 d .
H44 H -0.4427 0.5432 0.6901 0.020 Uiso 1 1 calc R
N45 N -0.4287(9) 0.4532(3) 0.6791(3) 0.0139(13) Uani 1 1 d .
N46 N -0.3417(10) 0.2525(3) 0.5762(3) 0.0139(13) Uani 1 1 d .
H46 H -0.3142 0.2292 0.5430 0.017 Uiso 1 1 calc R
N47 N -0.4557(10) 0.2881(3) 0.6946(3) 0.0135(13) Uani 1 1 d .
H47 H -0.4997 0.2870 0.7335 0.016 Uiso 1 1 calc R

loop_
_atom_site_aniso_label
_atom_site_aniso_U_11
_atom_site_aniso_U_22
_atom_site_aniso_U_33
_atom_site_aniso_U_23
_atom_site_aniso_U_13
_atom_site_aniso_U_12
Cu1 0.0140(5) 0.0094(4) 0.0113(4) -0.0017(3) 0.0004(4) 0.0008(4)
Cu2 0.0174(5) 0.0077(4) 0.0122(4) -0.0011(3) 0.0027(4) -0.0009(4)
Cl1 0.0236(10) 0.0161(9) 0.0140(9) -0.0030(7) 0.0030(8) 0.0028(8)
Cl2 0.0180(9) 0.0093(8) 0.0171(9) -0.0016(7) 0.0004(7) 0.0013(7)
Cl3 0.0227(10) 0.0110(8) 0.0182(9) -0.0031(7) 0.0032(8) -0.0004(7)
N1 0.012(3) 0.013(3) 0.013(3) -0.003(3) 0.000(3) -0.001(3)
C2 0.016(4) 0.010(4) 0.022(4) -0.001(3) 0.003(3) -0.001(3)
C3 0.017(4) 0.014(4) 0.024(4) 0.002(3) 0.003(3) -0.002(3)
C4 0.018(4) 0.024(4) 0.021(4) 0.003(4) 0.006(3) -0.004(3)
N5 0.017(4) 0.015(3) 0.017(3) 0.004(3) 0.006(3) 0.003(3)
C6 0.009(4) 0.011(4) 0.017(4) -0.001(3) -0.004(3) 0.001(3)
C7 0.035(5) 0.005(3) 0.006(3) -0.001(3) 0.006(3) 0.009(3)
N8 0.017(3) 0.009(3) 0.019(3) -0.002(3) 0.000(3) 0.005(3)
C9 0.009(4) 0.010(3) 0.009(3) 0.003(3) -0.002(3) 0.006(3)
C10 0.008(4) 0.010(3) 0.017(4) -0.003(3) 0.002(3) -0.006(3)
N11 0.022(4) 0.014(3) 0.012(3) 0.001(3) -0.002(3) 0.003(3)
C12 0.021(4) 0.013(4) 0.022(4) 0.003(3) 0.001(3) 0.004(3)
C13 0.018(4) 0.019(4) 0.013(4) 0.000(3) 0.002(3) -0.004(3)
C14 0.017(4) 0.016(4) 0.017(4) -0.008(3) 0.006(3) 0.002(3)
N15 0.019(4) 0.015(3) 0.015(3) -0.003(3) -0.001(3) 0.004(3)
N16 0.021(4) 0.011(3) 0.011(3) -0.002(3) 0.006(3) 0.008(3)
N17 0.017(4) 0.007(3) 0.018(3) 0.002(3) 0.000(3) 0.000(3)
O20 0.019(3) 0.020(3) 0.018(3) -0.002(2) 0.003(2) -0.002(2)
C21 0.028(5) 0.034(5) 0.019(4) -0.007(4) 0.003(4) 0.000(4)
Cu3 0.0137(5) 0.0088(4) 0.0117(4) 0.0000(3) 0.0011(4) -0.0004(4)
Cu4 0.0171(5) 0.0072(4) 0.0167(5) 0.0008(4) 0.0033(4) -0.0020(4)
Cl31 0.0226(10) 0.0099(8) 0.0166(9) -0.0024(7) 0.0049(8) -0.0025(7)
Cl32 0.0292(11) 0.0114(9) 0.0137(9) 0.0019(7) 0.0051(8) 0.0020(8)
Cl33 0.0235(10) 0.0098(8) 0.0269(11) 0.0042(8) 0.0042(8) -0.0010(7)
N31 0.014(3) 0.016(3) 0.023(4) 0.003(3) 0.002(3) 0.000(3)
C32 0.020(4) 0.017(4) 0.022(4) 0.005(3) -0.002(3) -0.005(3)
C33 0.017(4) 0.031(5) 0.015(4) 0.007(3) 0.001(3) 0.002(4)
C34 0.014(4) 0.029(4) 0.010(4) 0.004(3) 0.000(3) -0.002(3)
N35 0.015(3) 0.019(3) 0.014(3) 0.003(3) 0.001(3) -0.003(3)
C36 0.008(4) 0.012(4) 0.015(4) 0.000(3) -0.002(3) -0.001(3)
C37 0.010(4) 0.012(4) 0.013(4) 0.005(3) 0.002(3) -0.001(3)
N38 0.019(4) 0.013(3) 0.015(3) 0.001(3) 0.005(3) 0.001(3)
C39 0.020(4) 0.014(4) 0.009(3) -0.004(3) 0.003(3) -0.007(3)
C30 0.014(4) 0.013(4) 0.016(4) -0.005(3) 0.000(3) 0.000(3)
N41 0.016(3) 0.011(3) 0.015(3) 0.000(3) 0.002(3) 0.004(3)
C42 0.016(4) 0.021(4) 0.016(4) -0.002(3) 0.002(3) -0.001(3)
C43 0.016(4) 0.016(4) 0.023(4) -0.003(3) 0.000(3) 0.005(3)
C44 0.018(4) 0.008(3) 0.023(4) -0.005(3) -0.003(3) 0.001(3)
N45 0.011(3) 0.013(3) 0.018(3) -0.001(3) 0.003(3) 0.004(3)
N46 0.019(4) 0.010(3) 0.012(3) 0.000(2) -0.001(3) -0.002(3)
N47 0.020(4) 0.009(3) 0.011(3) -0.001(2) 0.000(3) 0.005(3)

loop_
_atom_type_symbol
_atom_type_description
_atom_type_scat_dispersion_real
_atom_type_scat_dispersion_imag
_atom_type_scat_source
C C 0.0033 0.0016 'International Tables Vol C Tables 4.2.6.8 and 6.1.1.4'
H H 0.0000 0.0000 'International Tables Vol C Tables 4.2.6.8 and 6.1.1.4'
N N 0.0061 0.0033 'International Tables Vol C Tables 4.2.6.8 and 6.1.1.4'
O O 0.0106 0.0060 'International Tables Vol C Tables 4.2.6.8 and 6.1.1.4'
Cl Cl 0.1484 0.1585 'International Tables Vol C Tables 4.2.6.8 and 6.1.1.4'
Cu Cu 0.3201 1.2651 'International Tables Vol C Tables 4.2.6.8 and 6.1.1.4'

loop_
_geom_angle_atom_site_label_1
_geom_angle_atom_site_label_2
_geom_angle_atom_site_label_3
_geom_angle
N17 Cu1 N16 88.6(3)
N17 Cu1 Cl1 178.5(2)
N16 Cu1 Cl1 89.9(2)
N17 Cu1 Cl2 86.95(19)
N16 Cu1 Cl2 174.3(2)
Cl1 Cu1 Cl2 94.56(8)
N8 Cu2 N1 79.9(3)
N8 Cu2 N15 80.9(3)
N1 Cu2 N15 160.9(3)
N8 Cu2 Cl3 174.4(2)
N1 Cu2 Cl3 101.5(2)
N15 Cu2 Cl3 97.6(2)
N8 Cu2 O20 87.0(2)
N1 Cu2 O20 90.2(2)
N15 Cu2 O20 88.1(2)
Cl3 Cu2 O20 98.38(15)
Cu1 Cl2 Cu4 98.89(7)
C6 N1 C2 115.3(7)
C6 N1 Cu2 115.9(5)
C2 N1 Cu2 128.7(6)
N1 C2 C3 121.4(7)
C4 C3 C2 116.7(8)
N5 C4 C3 124.0(8)
C6 N5 C4 114.8(7)
N5 C6 N1 127.7(7)
N5 C6 C7 118.4(7)
N1 C6 C7 113.8(7)
N16 C7 N8 127.3(7)
N16 C7 C6 121.6(7)
N8 C7 C6 110.8(6)
C7 N8 C9 122.4(6)
C7 N8 Cu2 119.4(5)
C9 N8 Cu2 117.6(5)
N17 C9 N8 127.0(7)
N17 C9 C10 120.7(7)
N8 C9 C10 112.3(6)
N11 C10 N15 126.6(7)
N11 C10 C9 117.8(7)
N15 C10 C9 115.5(7)
C10 N11 C12 115.3(7)
N11 C12 C13 121.8(8)
C14 C13 C12 119.1(8)
N15 C14 C13 120.1(7)
C14 N15 C10 117.1(7)
C14 N15 Cu2 129.4(6)
C10 N15 Cu2 113.4(5)
C7 N16 Cu1 127.3(6)
C9 N17 Cu1 127.3(5)
C21 O20 Cu2 122.1(5)
N47 Cu3 N46 88.5(3)
N47 Cu3 Cl31 172.5(2)
N46 Cu3 Cl31 91.5(2)
N47 Cu3 Cl32 88.2(2)
N46 Cu3 Cl32 172.5(2)
Cl31 Cu3 Cl32 92.68(8)
N38 Cu4 N31 80.4(3)
N38 Cu4 N45 80.6(3)
N31 Cu4 N45 159.9(3)
N38 Cu4 Cl33 171.7(2)
N31 Cu4 Cl33 99.0(2)
N45 Cu4 Cl33 98.72(19)
N38 Cu4 Cl2 92.6(2)
N31 Cu4 Cl2 93.5(2)
N45 Cu4 Cl2 94.02(19)
Cl33 Cu4 Cl2 95.72(8)
C32 N31 C36 116.9(7)
C32 N31 Cu4 129.0(6)
C36 N31 Cu4 114.0(5)
N31 C32 C33 120.3(8)
C32 C33 C34 117.7(8)
N35 C34 C33 122.9(8)
C36 N35 C34 114.9(7)
N35 C36 N31 127.1(7)
N35 C36 C37 117.1(7)
N31 C36 C37 115.8(7)
N46 C37 N38 126.0(7)
N46 C37 C36 123.4(7)
N38 C37 C36 110.6(6)
C39 N38 C37 123.2(7)
C39 N38 Cu4 117.7(5)
C37 N38 Cu4 118.8(5)
N47 C39 N38 126.2(7)
N47 C39 C30 121.5(7)
N38 C39 C30 112.3(7)
N41 C30 N45 127.3(7)
N41 C30 C39 117.8(7)
N45 C30 C39 114.7(7)
C30 N41 C42 114.9(7)
N41 C42 C43 122.1(8)
C44 C43 C42 117.6(8)
N45 C44 C43 121.4(8)
C44 N45 C30 116.6(7)
C44 N45 Cu4 129.4(6)
C30 N45 Cu4 114.0(5)
C37 N46 Cu3 127.9(6)
C39 N47 Cu3 128.2(6)

loop_
_geom_bond_atom_site_label_1
_geom_bond_atom_site_label_2
_geom_bond_distance
Cu1 N17 1.950(7)
Cu1 N16 1.975(6)
Cu1 Cl1 2.230(2)
Cu1 Cl2 2.296(2)
Cu2 N8 1.962(6)
Cu2 N1 2.003(7)
Cu2 N15 2.030(7)
Cu2 Cl3 2.209(2)
Cu2 O20 2.415(6)
Cl2 Cu4 2.755(2)
N1 C6 1.355(10)
N1 C2 1.358(10)
C2 C3 1.390(11)
C3 C4 1.369(12)
C4 N5 1.344(11)
N5 C6 1.316(10)
C6 C7 1.521(10)
C7 N16 1.286(9)
C7 N8 1.348(10)
N8 C9 1.349(10)
C9 N17 1.311(10)
C9 C10 1.496(10)
C10 N11 1.329(10)
C10 N15 1.353(10)
N11 C12 1.345(11)
C12 C13 1.380(11)
C13 C14 1.371(11)
C14 N15 1.334(10)
O20 C21 1.453(10)
Cu3 N47 1.947(6)
Cu3 N46 1.969(7)
Cu3 Cl31 2.251(2)
Cu3 Cl32 2.261(2)
Cu4 N38 1.964(7)
Cu4 N31 2.037(7)
Cu4 N45 2.038(7)
Cu4 Cl33 2.198(2)
N31 C32 1.345(11)
N31 C36 1.351(10)
C32 C33 1.382(12)
C33 C34 1.388(12)
C34 N35 1.342(10)
N35 C36 1.321(10)
C36 C37 1.513(10)
C37 N46 1.280(10)
C37 N38 1.363(10)
N38 C39 1.351(10)
C39 N47 1.289(10)
C39 C30 1.515(10)
C30 N41 1.325(10)
C30 N45 1.349(10)
N41 C42 1.349(10)
C42 C43 1.390(12)
C43 C44 1.382(12)
C44 N45 1.322(10)
